data_4519151
loop_
_publ_author_name
'Cao, Hou-ji'
'Chen, Meng'
'Sun, Fangxiang'
'Zhao, Yue'
'Lu, Changsheng'
'Zhang, Xiaolei'
'Shi, Zhuangzhi'
'Yan, Hong'

_publ_section_title
;
 Variable Metal Chelation Modes and Activation Sequence in Pd-Catalyzed
 B--H Poly-arylation of Carboranes
;
_journal_issue 22
_journal_name_full 'ACS Catalysis'
_journal_page_first 14047
_journal_page_last 14057
_journal_paper_doi 10.1021/acscatal.1c04473
_journal_volume 11
_journal_year 2021
_chemical_formula_moiety 'C43 H42 B10 N O5 P Pd'
_chemical_formula_sum 'C43 H42 B10 N O5 P Pd'
_chemical_formula_weight 898.24
_space_group_crystal_system monoclinic
_space_group_IT_number 14
_space_group_name_Hall '-P 2ybc'
_space_group_name_H-M_alt 'P 1 21/c 1'
_atom_sites_solution_hydrogens geom
_audit_creation_date 2021-01-23
_audit_creation_method
;
Olex2 1.3
(compiled 2020.11.12 svn.r5f609507 for OlexSys, GUI svn.r6226)
;
_cell_angle_alpha 90
_cell_angle_beta 102.143(2)
_cell_angle_gamma 90
_cell_formula_units_Z 4
_cell_length_a 15.4750(11)
_cell_length_b 25.5038(19)
_cell_length_c 16.9662(12)
_cell_measurement_reflns_used 15038
_cell_measurement_temperature 296(2)
_cell_measurement_theta_max 27.51
_cell_measurement_theta_min 2.014
_cell_volume 6546.3(8)
_computing_molecular_graphics 'Olex2 1.3 (Dolomanov et al., 2009)'
_computing_publication_material 'Olex2 1.3 (Dolomanov et al., 2009)'
_computing_structure_refinement 'SHELXL 2016/6 (Sheldrick, 2015)'
_computing_structure_solution 'SHELXT 2014/5 (Sheldrick, 2014)'
_diffrn_ambient_temperature 296.15
_diffrn_detector 'Bruker APEX2 area detector'
_diffrn_detector_area_resol_mean 7.9
_diffrn_detector_type 'CCD area detector'
_diffrn_measured_fraction_theta_full 0.998
_diffrn_measured_fraction_theta_max 0.997
_diffrn_measurement_device 'three-circle diffractometer'
_diffrn_measurement_device_type 'Bruker APEX2 microsource'
_diffrn_measurement_method '\w and \f scans'
_diffrn_radiation_monochromator 'mirror optics'
_diffrn_radiation_probe x-ray
_diffrn_radiation_type MoK\a
_diffrn_radiation_wavelength 0.71073
_diffrn_reflns_av_R_equivalents 0.1768
_diffrn_reflns_av_unetI/netI 0.1811
_diffrn_reflns_Laue_measured_fraction_full 0.998
_diffrn_reflns_Laue_measured_fraction_max 0.997
_diffrn_reflns_limit_h_max 20
_diffrn_reflns_limit_h_min -19
_diffrn_reflns_limit_k_max 33
_diffrn_reflns_limit_k_min -32
_diffrn_reflns_limit_l_max 22
_diffrn_reflns_limit_l_min -21
_diffrn_reflns_number 58879
_diffrn_reflns_point_group_measured_fraction_full 0.998
_diffrn_reflns_point_group_measured_fraction_max 0.997
_diffrn_reflns_theta_full 25.242
_diffrn_reflns_theta_max 27.510
_diffrn_reflns_theta_min 2.014
_diffrn_source 'microfocus sealed X-ray tube'
_diffrn_source_type 'Incoatec I\ms'
_exptl_absorpt_coefficient_mu 0.338
_exptl_absorpt_correction_T_max 0.967
_exptl_absorpt_correction_T_min 0.96
_exptl_absorpt_correction_type multi-scan
_exptl_absorpt_process_details
;
SADABS-2016/2 (Bruker,2016/2) was used for absorption correction.
wR2(int) was 0.0778 before and 0.0591 after correction.
The Ratio of minimum to maximum transmission is 0.9024.
The \l/2 correction factor is Not present.
;
_exptl_crystal_colour orange
_exptl_crystal_colour_primary orange
_exptl_crystal_density_diffrn 0.911
_exptl_crystal_description block
_exptl_crystal_F_000 1832
_exptl_crystal_size_max 0.12
_exptl_crystal_size_mid 0.11
_exptl_crystal_size_min 0.1
_refine_diff_density_max 1.060
_refine_diff_density_min -0.934
_refine_diff_density_rms 0.105
_refine_ls_extinction_method none
_refine_ls_goodness_of_fit_ref 0.979
_refine_ls_hydrogen_treatment constr
_refine_ls_matrix_type full
_refine_ls_number_parameters 552
_refine_ls_number_reflns 14999
_refine_ls_number_restraints 0
_refine_ls_restrained_S_all 0.979
_refine_ls_R_factor_all 0.1714
_refine_ls_R_factor_gt 0.0747
_refine_ls_shift/su_max 0.000
_refine_ls_shift/su_mean 0.000
_refine_ls_structure_factor_coef Fsqd
_refine_ls_weighting_details 'w=1/[\s^2^(Fo^2^)+(0.1001P)^2^] where P=(Fo^2^+2Fc^2^)/3'
_refine_ls_weighting_scheme calc
_refine_ls_wR_factor_gt 0.1846
_refine_ls_wR_factor_ref 0.2321
_reflns_Friedel_coverage 0.000
_reflns_number_gt 6613
_reflns_number_total 14999
_reflns_threshold_expression 'I > 2\s(I)'
_cod_data_source_file cs1c04473_si_002.cif
_cod_data_source_block 11
_cod_database_code 4519151
_shelx_shelxl_version_number 2016/6
_shelx_space_group_comment
;
The symmetry employed for this shelxl refinement is uniquely defined
by the following loop, which should always be used as a source of
symmetry information in preference to the above space-group names.
They are only intended as comments.
;
_shelx_estimated_absorpt_t_max 0.967
_shelx_estimated_absorpt_t_min 0.961
_olex2_refinement_description
;
1. Fixed Uiso
 At 1.2 times of:
  All B(H) groups, All C(H) groups
 At 1.5 times of:
  All C(H,H,H) groups
2.a Aromatic/amide H refined with riding coordinates:
 C3(H3), C4(H4), C5(H5), C6(H6), C11(H11), C12(H12), C13(H13), C14(H14),
 C15(H15), C20(H20), C22(H22), C23(H23), C24(H24), C26(H26), C27(H27), C28(H28),
  C29(H29), C30(H30), C32(H32), C33(H33), C34(H34), C35(H35), C36(H36),
 C38(H38), C39(H39), C40(H40), C41(H41), C42(H42)
2.b Idealised Me refined as rotating group:
 C9(H9A,H9B,H9C), C18(H18A,H18B,H18C)
2.c Boron cage BH refined with riding coordinates:
 C43(H43), B3(H3A), B6(H6A), B7(H7), B8(H8), B9(H9), B10(H10), B11(H11A)
;
_olex2_submission_special_instructions 'No special instructions were received'

loop_
_space_group_symop_operation_xyz
'x, y, z'
'-x, y+1/2, -z+1/2'
'-x, -y, -z'
'x, -y-1/2, z-1/2'

loop_
_atom_site_label
_atom_site_type_symbol
_atom_site_fract_x
_atom_site_fract_y
_atom_site_fract_z
_atom_site_U_iso_or_equiv
_atom_site_adp_type
_atom_site_occupancy
_atom_site_site_symmetry_order
_atom_site_calc_flag
_atom_site_refinement_flags_posn
_atom_site_refinement_flags_adp
_atom_site_refinement_flags_occupancy
_atom_site_disorder_assembly
_atom_site_disorder_group
Pd1 Pd -0.68417(3) 0.10567(2) 0.37342(3) 0.03103(15) Uani 1 1 d . . . . .
P1 P -0.69961(11) 0.19326(7) 0.37741(11) 0.0332(4) Uani 1 1 d . . . . .
O1 O -0.5106(3) -0.04105(19) 0.4129(3) 0.0458(13) Uani 1 1 d . . . . .
O2 O -0.2921(4) -0.1309(2) 0.1004(3) 0.0623(16) Uani 1 1 d . . . . .
O3 O -0.2280(3) -0.0923(2) 0.2179(3) 0.0557(15) Uani 1 1 d . . . . .
O4 O -1.0755(4) 0.0314(2) 0.4172(4) 0.0638(16) Uani 1 1 d . . . . .
O5 O -1.0596(3) -0.0531(2) 0.3829(3) 0.0572(15) Uani 1 1 d . . . . .
N1 N -0.6591(3) 0.0225(2) 0.3694(3) 0.0300(12) Uani 1 1 d . . . . .
C1 C -0.6645(4) 0.0375(3) 0.2302(4) 0.0372(16) Uani 1 1 d . . . . .
C2 C -0.5265(4) -0.0104(3) 0.1643(4) 0.0366(16) Uani 1 1 d . . . . .
C3 C -0.4601(5) -0.0164(3) 0.2322(4) 0.048(2) Uani 1 1 d . . . . .
H3 H -0.464814 0.001187 0.279145 0.058 Uiso 1 1 calc R U . . .
C4 C -0.5185(5) -0.0411(3) 0.0970(4) 0.0447(18) Uani 1 1 d . . . . .
H4 H -0.563773 -0.040558 0.051309 0.054 Uiso 1 1 calc R U . . .
C5 C -0.3863(5) -0.0478(3) 0.2329(4) 0.050(2) Uani 1 1 d . . . . .
H5 H -0.342860 -0.050751 0.279771 0.060 Uiso 1 1 calc R U . . .
C6 C -0.4465(5) -0.0714(3) 0.0974(5) 0.050(2) Uani 1 1 d . . . . .
H6 H -0.443121 -0.090579 0.051489 0.060 Uiso 1 1 calc R U . . .
C7 C -0.3772(5) -0.0745(3) 0.1648(4) 0.0403(17) Uani 1 1 d . . . . .
C8 C -0.2971(5) -0.1031(3) 0.1564(5) 0.0448(18) Uani 1 1 d . . . . .
C9 C -0.1466(6) -0.1175(4) 0.2115(6) 0.076(3) Uani 1 1 d . . . . .
H9A H -0.134968 -0.111298 0.158868 0.114 Uiso 1 1 calc R U . . .
H9B H -0.151445 -0.154578 0.219653 0.114 Uiso 1 1 calc R U . . .
H9C H -0.098988 -0.103615 0.251649 0.114 Uiso 1 1 calc R U . . .
C10 C -0.8473(4) 0.0365(3) 0.2432(4) 0.0356(16) Uani 1 1 d . . . . .
C11 C -0.8998(5) 0.0755(3) 0.2698(5) 0.050(2) Uani 1 1 d . . . . .
H11 H -0.891441 0.110594 0.258247 0.061 Uiso 1 1 calc R U . . .
C12 C -0.8629(4) -0.0154(3) 0.2599(4) 0.0419(18) Uani 1 1 d . . . . .
H12 H -0.832155 -0.041742 0.239655 0.050 Uiso 1 1 calc R U . . .
C13 C -0.6489(4) 0.0033(3) 0.3030(4) 0.0380(17) Uani 1 1 d . . . . .
H13 H -0.632051 -0.031467 0.299847 0.046 Uiso 1 1 calc R U . . .
C14 C -0.9637(5) 0.0621(3) 0.3129(4) 0.0468(19) Uani 1 1 d . . . . .
H14 H -0.999379 0.088005 0.327986 0.056 Uiso 1 1 calc R U . . .
C15 C -0.9230(5) -0.0287(3) 0.3061(5) 0.0483(19) Uani 1 1 d . . . . .
H15 H -0.929523 -0.063722 0.319110 0.058 Uiso 1 1 calc R U . . .
C16 C -0.9746(5) 0.0096(3) 0.3339(4) 0.0415(17) Uani 1 1 d . . . . .
C17 C -1.0402(5) -0.0010(3) 0.3839(5) 0.052(2) Uani 1 1 d . . . . .
C18 C -1.1255(5) -0.0663(3) 0.4278(5) 0.062(2) Uani 1 1 d . . . . .
H18A H -1.180652 -0.050278 0.402986 0.093 Uiso 1 1 calc R U . . .
H18B H -1.107235 -0.053671 0.482079 0.093 Uiso 1 1 calc R U . . .
H18C H -1.132578 -0.103653 0.428412 0.093 Uiso 1 1 calc R U . . .
C19 C -0.6486(5) -0.0131(3) 0.4368(4) 0.0368(16) Uani 1 1 d . . . . .
C20 C -0.7158(5) -0.0161(3) 0.4778(4) 0.0452(19) Uani 1 1 d . . . . .
H20 H -0.765531 0.004998 0.462581 0.054 Uiso 1 1 calc R U . . .
C21 C -0.5749(5) -0.0450(3) 0.4582(4) 0.0375(17) Uani 1 1 d . . . . .
C22 C -0.7101(5) -0.0505(3) 0.5417(5) 0.049(2) Uani 1 1 d . . . . .
H22 H -0.755954 -0.053402 0.569194 0.059 Uiso 1 1 calc R U . . .
C23 C -0.5672(5) -0.0769(3) 0.5242(4) 0.0450(19) Uani 1 1 d . . . . .
H23 H -0.515772 -0.096143 0.541957 0.054 Uiso 1 1 calc R U . . .
C24 C -0.6343(5) -0.0803(3) 0.5637(4) 0.050(2) Uani 1 1 d . . . . .
H24 H -0.629283 -0.103458 0.606797 0.060 Uiso 1 1 calc R U . . .
C25 C -0.6011(5) 0.2182(3) 0.4427(4) 0.0422(18) Uani 1 1 d . . . . .
C26 C -0.5971(5) 0.2461(3) 0.5124(5) 0.0487(19) Uani 1 1 d . . . . .
H26 H -0.649372 0.255058 0.527915 0.058 Uiso 1 1 calc R U . . .
C27 C -0.5175(6) 0.2614(3) 0.5601(5) 0.064(2) Uani 1 1 d . . . . .
H27 H -0.517107 0.279860 0.607433 0.077 Uiso 1 1 calc R U . . .
C28 C -0.4395(6) 0.2497(4) 0.5389(6) 0.078(3) Uani 1 1 d . . . . .
H28 H -0.386216 0.260226 0.571360 0.094 Uiso 1 1 calc R U . . .
C29 C -0.4405(6) 0.2222(3) 0.4686(6) 0.074(3) Uani 1 1 d . . . . .
H29 H -0.387671 0.214403 0.453234 0.089 Uiso 1 1 calc R U . . .
C30 C -0.5209(5) 0.2061(3) 0.4204(5) 0.050(2) Uani 1 1 d . . . . .
H30 H -0.521323 0.187257 0.373327 0.060 Uiso 1 1 calc R U . . .
C31 C -0.7962(4) 0.2115(3) 0.4177(4) 0.0327(15) Uani 1 1 d . . . . .
C32 C -0.8554(5) 0.1743(3) 0.4297(4) 0.0431(18) Uani 1 1 d . . . . .
H32 H -0.843030 0.139112 0.422660 0.052 Uiso 1 1 calc R U . . .
C33 C -0.9338(5) 0.1880(3) 0.4521(5) 0.053(2) Uani 1 1 d . . . . .
H33 H -0.973637 0.162154 0.459996 0.063 Uiso 1 1 calc R U . . .
C34 C -0.9522(5) 0.2406(3) 0.4626(5) 0.059(2) Uani 1 1 d . . . . .
H34 H -1.005642 0.250110 0.475422 0.071 Uiso 1 1 calc R U . . .
C35 C -0.8918(5) 0.2788(3) 0.4542(5) 0.055(2) Uani 1 1 d . . . . .
H35 H -0.902365 0.313753 0.464538 0.066 Uiso 1 1 calc R U . . .
C36 C -0.8132(5) 0.2639(3) 0.4295(4) 0.0437(18) Uani 1 1 d . . . . .
H36 H -0.773103 0.289415 0.421138 0.052 Uiso 1 1 calc R U . . .
C37 C -0.7144(5) 0.2374(3) 0.2895(4) 0.0407(18) Uani 1 1 d . . . . .
C38 C -0.7970(5) 0.2359(3) 0.2354(4) 0.0444(19) Uani 1 1 d . . . . .
H38 H -0.841755 0.214077 0.245236 0.053 Uiso 1 1 calc R U . . .
C39 C -0.8105(6) 0.2669(3) 0.1682(5) 0.058(2) Uani 1 1 d . . . . .
H39 H -0.865248 0.266492 0.132706 0.070 Uiso 1 1 calc R U . . .
C40 C -0.7439(7) 0.2988(3) 0.1523(5) 0.066(3) Uani 1 1 d . . . . .
H40 H -0.753395 0.318836 0.105451 0.079 Uiso 1 1 calc R U . . .
C41 C -0.6649(6) 0.3009(3) 0.2047(5) 0.057(2) Uani 1 1 d . . . . .
H41 H -0.620674 0.322839 0.194192 0.069 Uiso 1 1 calc R U . . .
C42 C -0.6494(5) 0.2703(3) 0.2749(5) 0.0477(19) Uani 1 1 d . . . . .
H42 H -0.595343 0.272181 0.311299 0.057 Uiso 1 1 calc R U . . .
C43 C -0.7065(4) 0.1113(3) 0.0861(4) 0.0408(17) Uani 1 1 d . . . . .
H43 H -0.721561 0.137887 0.034025 0.049 Uiso 1 1 calc R U . . .
B2 B -0.6038(5) 0.0299(3) 0.1590(5) 0.041(2) Uani 1 1 d . . . . .
B3 B -0.7182(5) 0.0112(3) 0.1413(5) 0.040(2) Uani 1 1 d . . . . .
H3A H -0.738753 -0.030025 0.131427 0.048 Uiso 1 1 calc R U . . .
B4 B -0.7738(5) 0.0546(3) 0.1981(5) 0.0357(19) Uani 1 1 d . . . . .
B5 B -0.6941(4) 0.1017(3) 0.2484(5) 0.0327(18) Uani 1 1 d . . . . .
B6 B -0.5892(5) 0.0853(3) 0.2256(5) 0.0375(19) Uani 1 1 d . . . . .
H6A H -0.527024 0.091489 0.269806 0.045 Uiso 1 1 calc R U . . .
B7 B -0.6787(5) 0.0484(3) 0.0678(5) 0.043(2) Uani 1 1 d . . . . .
H7 H -0.674057 0.032266 0.008691 0.052 Uiso 1 1 calc R U . . .
B8 B -0.7825(6) 0.0631(3) 0.0916(5) 0.048(2) Uani 1 1 d . . . . .
H8 H -0.844657 0.056584 0.047513 0.057 Uiso 1 1 calc R U . . .
B9 B -0.7660(5) 0.1182(3) 0.1599(5) 0.040(2) Uani 1 1 d . . . . .
H9 H -0.818646 0.147201 0.159796 0.048 Uiso 1 1 calc R U . . .
B10 B -0.6544(5) 0.1374(3) 0.1745(5) 0.042(2) Uani 1 1 d . . . . .
H10 H -0.633962 0.178669 0.183187 0.051 Uiso 1 1 calc R U . . .
B11 B -0.6013(6) 0.0944(3) 0.1202(5) 0.043(2) Uani 1 1 d . . . . .
H11A H -0.546047 0.108032 0.094039 0.051 Uiso 1 1 calc R U . . .

loop_
_atom_site_aniso_label
_atom_site_aniso_U_11
_atom_site_aniso_U_22
_atom_site_aniso_U_33
_atom_site_aniso_U_23
_atom_site_aniso_U_13
_atom_site_aniso_U_12
Pd1 0.0394(3) 0.0292(3) 0.0276(3) 0.0009(2) 0.0140(2) 0.0011(2)
P1 0.0431(11) 0.0290(10) 0.0318(10) 0.0043(8) 0.0173(8) 0.0008(8)
O1 0.051(3) 0.048(3) 0.045(3) 0.008(2) 0.024(3) 0.004(2)
O2 0.099(4) 0.052(4) 0.041(3) -0.003(3) 0.027(3) 0.029(3)
O3 0.053(3) 0.063(4) 0.054(4) -0.019(3) 0.020(3) 0.002(3)
O4 0.079(4) 0.048(4) 0.081(4) -0.003(3) 0.054(3) -0.003(3)
O5 0.064(3) 0.048(3) 0.071(4) -0.006(3) 0.041(3) -0.017(3)
N1 0.042(3) 0.034(3) 0.015(3) 0.000(2) 0.011(2) -0.001(2)
C1 0.050(4) 0.040(4) 0.026(4) -0.006(3) 0.017(3) -0.002(3)
C2 0.045(4) 0.034(4) 0.037(4) -0.005(3) 0.022(3) -0.004(3)
C3 0.061(5) 0.058(5) 0.032(4) -0.008(4) 0.020(4) 0.013(4)
C4 0.055(5) 0.047(5) 0.035(4) -0.010(3) 0.015(4) 0.003(4)
C5 0.065(5) 0.055(5) 0.031(4) 0.000(4) 0.013(4) 0.014(4)
C6 0.065(5) 0.054(5) 0.039(5) -0.014(4) 0.029(4) -0.003(4)
C7 0.057(5) 0.036(4) 0.035(4) -0.003(3) 0.025(4) -0.003(3)
C8 0.068(5) 0.033(4) 0.041(4) 0.008(4) 0.029(4) 0.007(4)
C9 0.071(6) 0.079(7) 0.080(7) -0.002(5) 0.020(5) 0.032(5)
C10 0.037(4) 0.037(4) 0.032(4) -0.006(3) 0.002(3) -0.001(3)
C11 0.057(5) 0.039(5) 0.061(5) 0.000(4) 0.025(4) -0.018(4)
C12 0.044(4) 0.034(4) 0.053(5) -0.003(3) 0.021(4) 0.002(3)
C13 0.034(4) 0.045(4) 0.037(4) -0.005(3) 0.012(3) 0.001(3)
C14 0.048(5) 0.044(5) 0.050(5) -0.007(4) 0.012(4) -0.002(3)
C15 0.047(4) 0.041(5) 0.059(5) 0.000(4) 0.016(4) -0.006(4)
C16 0.045(4) 0.045(5) 0.037(4) -0.005(3) 0.014(3) -0.008(3)
C17 0.044(5) 0.062(6) 0.050(5) 0.009(4) 0.013(4) -0.015(4)
C18 0.071(6) 0.058(6) 0.071(6) 0.005(5) 0.045(5) -0.019(4)
C19 0.056(5) 0.030(4) 0.028(4) 0.005(3) 0.017(3) 0.006(3)
C20 0.060(5) 0.028(4) 0.052(5) 0.005(3) 0.023(4) 0.013(3)
C21 0.050(4) 0.027(4) 0.034(4) -0.008(3) 0.005(3) 0.007(3)
C22 0.062(5) 0.042(5) 0.050(5) 0.008(4) 0.027(4) 0.007(4)
C23 0.055(5) 0.044(5) 0.037(4) 0.014(4) 0.009(4) 0.013(4)
C24 0.073(6) 0.045(5) 0.035(4) 0.010(4) 0.015(4) 0.002(4)
C25 0.052(5) 0.033(4) 0.046(5) -0.001(3) 0.021(4) -0.005(3)
C26 0.049(5) 0.050(5) 0.049(5) -0.005(4) 0.013(4) -0.001(4)
C27 0.067(6) 0.067(6) 0.059(6) -0.026(5) 0.011(5) -0.009(5)
C28 0.058(6) 0.086(7) 0.083(8) -0.032(6) -0.003(5) -0.006(5)
C29 0.059(6) 0.063(6) 0.107(9) -0.009(6) 0.035(6) -0.008(5)
C30 0.050(5) 0.045(5) 0.061(5) -0.016(4) 0.022(4) -0.004(4)
C31 0.040(4) 0.032(4) 0.031(4) 0.006(3) 0.018(3) 0.005(3)
C32 0.053(5) 0.042(5) 0.042(4) 0.004(3) 0.028(4) 0.005(4)
C33 0.052(5) 0.054(5) 0.056(5) 0.009(4) 0.020(4) 0.000(4)
C34 0.059(5) 0.073(6) 0.057(6) 0.009(5) 0.038(4) 0.021(5)
C35 0.064(5) 0.050(5) 0.057(5) 0.001(4) 0.024(4) 0.021(4)
C36 0.065(5) 0.035(4) 0.038(4) 0.008(3) 0.027(4) 0.008(4)
C37 0.055(5) 0.029(4) 0.045(4) 0.004(3) 0.026(4) 0.006(3)
C38 0.059(5) 0.047(5) 0.031(4) 0.010(3) 0.018(4) 0.015(4)
C39 0.091(7) 0.045(5) 0.039(5) 0.011(4) 0.017(5) 0.021(5)
C40 0.115(8) 0.054(6) 0.042(5) 0.017(4) 0.047(6) 0.030(5)
C41 0.087(7) 0.045(5) 0.052(5) 0.013(4) 0.042(5) 0.007(4)
C42 0.058(5) 0.042(5) 0.048(5) 0.004(4) 0.021(4) -0.004(4)
C43 0.046(4) 0.042(4) 0.037(4) 0.001(3) 0.015(3) -0.003(3)
B2 0.052(5) 0.043(5) 0.034(5) 0.001(4) 0.026(4) 0.002(4)
B3 0.059(6) 0.031(5) 0.034(5) -0.002(4) 0.016(4) -0.005(4)
B4 0.042(5) 0.029(4) 0.034(5) 0.006(3) 0.006(4) 0.005(3)
B5 0.026(4) 0.024(4) 0.055(5) -0.009(4) 0.023(4) -0.011(3)
B6 0.047(5) 0.032(4) 0.036(5) -0.004(4) 0.016(4) -0.005(4)
B7 0.054(5) 0.044(5) 0.035(5) -0.007(4) 0.014(4) -0.002(4)
B8 0.049(5) 0.052(6) 0.042(5) -0.004(4) 0.011(4) -0.002(4)
B9 0.042(5) 0.055(6) 0.024(4) 0.002(4) 0.009(4) -0.003(4)
B10 0.055(5) 0.034(5) 0.041(5) -0.003(4) 0.019(4) -0.005(4)
B11 0.055(5) 0.043(5) 0.037(5) -0.004(4) 0.025(4) -0.006(4)

loop_
_atom_type_symbol
_atom_type_description
_atom_type_scat_dispersion_real
_atom_type_scat_dispersion_imag
_atom_type_scat_source
C C 0.0033 0.0016 'International Tables Vol C Tables 4.2.6.8 and 6.1.1.4'
H H 0.0000 0.0000 'International Tables Vol C Tables 4.2.6.8 and 6.1.1.4'
B B 0.0013 0.0007 'International Tables Vol C Tables 4.2.6.8 and 6.1.1.4'
N N 0.0061 0.0033 'International Tables Vol C Tables 4.2.6.8 and 6.1.1.4'
O O 0.0106 0.0060 'International Tables Vol C Tables 4.2.6.8 and 6.1.1.4'
P P 0.1023 0.0942 'International Tables Vol C Tables 4.2.6.8 and 6.1.1.4'
Pd Pd -0.9988 1.0072 'International Tables Vol C Tables 4.2.6.8 and 6.1.1.4'

loop_
_geom_angle_atom_site_label_1
_geom_angle_atom_site_label_2
_geom_angle_atom_site_label_3
_geom_angle
_geom_angle_site_symmetry_1
_geom_angle_site_symmetry_3
_geom_angle_publ_flag
N1 Pd1 P1 175.72(14) . . ?
B5 Pd1 P1 95.3(2) . . ?
B5 Pd1 N1 84.0(2) . . ?
C25 P1 Pd1 106.7(2) . . ?
C25 P1 C31 109.4(3) . . ?
C25 P1 C37 103.1(3) . . ?
C31 P1 Pd1 111.3(2) . . ?
C31 P1 C37 100.1(3) . . ?
C37 P1 Pd1 125.3(2) . . ?
C8 O3 C9 114.3(6) . . ?
C17 O5 C18 113.6(6) . . ?
C13 N1 Pd1 117.6(5) . . ?
C13 N1 C19 116.6(6) . . ?
C19 N1 Pd1 125.7(4) . . ?
C13 C1 B2 120.6(6) . . ?
C13 C1 B3 117.9(6) . . ?
C13 C1 B4 112.8(5) . . ?
C13 C1 B5 113.9(5) . . ?
C13 C1 B6 117.7(6) . . ?
B2 C1 B3 64.0(4) . . ?
B2 C1 B4 117.4(5) . . ?
B2 C1 B5 116.1(5) . . ?
B2 C1 B6 63.9(4) . . ?
B3 C1 B4 63.6(4) . . ?
B3 C1 B5 115.5(6) . . ?
B4 C1 B5 62.7(4) . . ?
B6 C1 B3 117.0(5) . . ?
B6 C1 B4 116.2(6) . . ?
B6 C1 B5 62.8(4) . . ?
C3 C2 C4 115.9(6) . . ?
C3 C2 B2 123.0(6) . . ?
C4 C2 B2 120.9(7) . . ?
C2 C3 H3 118.8 . . ?
C2 C3 C5 122.3(7) . . ?
C5 C3 H3 118.8 . . ?
C2 C4 H4 119.2 . . ?
C6 C4 C2 121.7(7) . . ?
C6 C4 H4 119.2 . . ?
C3 C5 H5 119.8 . . ?
C7 C5 C3 120.5(7) . . ?
C7 C5 H5 119.8 . . ?
C4 C6 H6 119.2 . . ?
C4 C6 C7 121.6(7) . . ?
C7 C6 H6 119.2 . . ?
C5 C7 C6 117.7(7) . . ?
C5 C7 C8 124.4(7) . . ?
C6 C7 C8 117.8(6) . . ?
O2 C8 O3 123.9(7) . . ?
O2 C8 C7 124.4(8) . . ?
O3 C8 C7 111.6(6) . . ?
O3 C9 H9A 109.5 . . ?
O3 C9 H9B 109.5 . . ?
O3 C9 H9C 109.5 . . ?
H9A C9 H9B 109.5 . . ?
H9A C9 H9C 109.5 . . ?
H9B C9 H9C 109.5 . . ?
C11 C10 B4 118.2(6) . . ?
C12 C10 C11 118.0(6) . . ?
C12 C10 B4 123.9(6) . . ?
C10 C11 H11 119.6 . . ?
C14 C11 C10 120.9(7) . . ?
C14 C11 H11 119.6 . . ?
C10 C12 H12 119.3 . . ?
C15 C12 C10 121.3(7) . . ?
C15 C12 H12 119.3 . . ?
N1 C13 C1 118.9(6) . . ?
N1 C13 H13 120.6 . . ?
C1 C13 H13 120.6 . . ?
C11 C14 H14 119.9 . . ?
C11 C14 C16 120.3(7) . . ?
C16 C14 H14 119.9 . . ?
C12 C15 H15 119.4 . . ?
C12 C15 C16 121.2(7) . . ?
C16 C15 H15 119.4 . . ?
C14 C16 C15 118.2(7) . . ?
C14 C16 C17 117.0(7) . . ?
C15 C16 C17 124.9(7) . . ?
O4 C17 O5 123.9(7) . . ?
O4 C17 C16 125.5(7) . . ?
O5 C17 C16 110.4(7) . . ?
O5 C18 H18A 109.5 . . ?
O5 C18 H18B 109.5 . . ?
O5 C18 H18C 109.5 . . ?
H18A C18 H18B 109.5 . . ?
H18A C18 H18C 109.5 . . ?
H18B C18 H18C 109.5 . . ?
C20 C19 N1 117.9(6) . . ?
C20 C19 C21 120.4(6) . . ?
C21 C19 N1 121.7(6) . . ?
C19 C20 H20 119.9 . . ?
C19 C20 C22 120.3(7) . . ?
C22 C20 H20 119.9 . . ?
O1 C21 C19 117.5(6) . . ?
C23 C21 O1 123.3(6) . . ?
C23 C21 C19 119.2(7) . . ?
C20 C22 H22 121.0 . . ?
C20 C22 C24 118.1(7) . . ?
C24 C22 H22 121.0 . . ?
C21 C23 H23 120.0 . . ?
C24 C23 C21 120.0(7) . . ?
C24 C23 H23 120.0 . . ?
C22 C24 H24 119.1 . . ?
C23 C24 C22 121.8(7) . . ?
C23 C24 H24 119.1 . . ?
C26 C25 P1 126.4(6) . . ?
C26 C25 C30 117.7(7) . . ?
C30 C25 P1 115.9(6) . . ?
C25 C26 H26 119.2 . . ?
C25 C26 C27 121.7(7) . . ?
C27 C26 H26 119.2 . . ?
C26 C27 H27 119.5 . . ?
C28 C27 C26 121.0(8) . . ?
C28 C27 H27 119.5 . . ?
C27 C28 H28 120.3 . . ?
C27 C28 C29 119.3(8) . . ?
C29 C28 H28 120.3 . . ?
C28 C29 H29 120.0 . . ?
C28 C29 C30 120.0(8) . . ?
C30 C29 H29 120.0 . . ?
C25 C30 H30 119.9 . . ?
C29 C30 C25 120.3(8) . . ?
C29 C30 H30 119.9 . . ?
C32 C31 P1 120.4(5) . . ?
C32 C31 C36 119.8(6) . . ?
C36 C31 P1 119.6(5) . . ?
C31 C32 H32 119.4 . . ?
C31 C32 C33 121.2(7) . . ?
C33 C32 H32 119.4 . . ?
C32 C33 H33 120.3 . . ?
C32 C33 C34 119.4(7) . . ?
C34 C33 H33 120.3 . . ?
C33 C34 H34 119.8 . . ?
C35 C34 C33 120.5(7) . . ?
C35 C34 H34 119.8 . . ?
C34 C35 H35 120.5 . . ?
C34 C35 C36 119.0(7) . . ?
C36 C35 H35 120.5 . . ?
C31 C36 C35 120.1(7) . . ?
C31 C36 H36 120.0 . . ?
C35 C36 H36 120.0 . . ?
C38 C37 P1 116.9(5) . . ?
C42 C37 P1 123.2(6) . . ?
C42 C37 C38 119.9(7) . . ?
C37 C38 H38 120.4 . . ?
C39 C38 C37 119.1(7) . . ?
C39 C38 H38 120.4 . . ?
C38 C39 H39 119.6 . . ?
C38 C39 C40 120.9(8) . . ?
C40 C39 H39 119.6 . . ?
C39 C40 H40 119.9 . . ?
C41 C40 C39 120.1(8) . . ?
C41 C40 H40 119.9 . . ?
C40 C41 H41 119.8 . . ?
C40 C41 C42 120.4(8) . . ?
C42 C41 H41 119.8 . . ?
C37 C42 C41 119.5(8) . . ?
C37 C42 H42 120.2 . . ?
C41 C42 H42 120.2 . . ?
B7 C43 H43 116.9 . . ?
B7 C43 B8 62.5(5) . . ?
B7 C43 B9 115.2(6) . . ?
B8 C43 H43 117.0 . . ?
B9 C43 H43 117.9 . . ?
B9 C43 B8 63.5(5) . . ?
B10 C43 H43 116.9 . . ?
B10 C43 B7 116.3(6) . . ?
B10 C43 B8 116.1(6) . . ?
B10 C43 B9 62.5(4) . . ?
B11 C43 H43 117.7 . . ?
B11 C43 B7 63.6(5) . . ?
B11 C43 B8 115.3(6) . . ?
B11 C43 B9 114.2(5) . . ?
B11 C43 B10 62.8(5) . . ?
C1 B2 B3 58.2(4) . . ?
C1 B2 B6 58.3(4) . . ?
C1 B2 B7 103.3(6) . . ?
C1 B2 B11 102.5(6) . . ?
C2 B2 C1 124.6(6) . . ?
C2 B2 B3 123.4(6) . . ?
C2 B2 B6 119.2(6) . . ?
C2 B2 B7 124.8(6) . . ?
C2 B2 B11 123.6(6) . . ?
B6 B2 B3 107.7(5) . . ?
B7 B2 B3 59.3(5) . . ?
B7 B2 B6 108.0(6) . . ?
B11 B2 B3 106.3(6) . . ?
B11 B2 B6 59.6(5) . . ?
B11 B2 B7 59.7(5) . . ?
C1 B3 B2 57.7(4) . . ?
C1 B3 H3A 125.7 . . ?
C1 B3 B4 58.8(4) . . ?
C1 B3 B7 103.6(6) . . ?
C1 B3 B8 104.4(6) . . ?
B2 B3 H3A 121.5 . . ?
B2 B3 B4 108.2(5) . . ?
B4 B3 H3A 120.9 . . ?
B7 B3 B2 60.2(5) . . ?
B7 B3 H3A 122.3 . . ?
B7 B3 B4 108.7(6) . . ?
B8 B3 B2 108.5(6) . . ?
B8 B3 H3A 122.0 . . ?
B8 B3 B4 60.5(5) . . ?
B8 B3 B7 60.3(5) . . ?
C1 B4 B3 57.6(4) . . ?
C1 B4 B5 59.3(4) . . ?
C1 B4 B8 102.1(5) . . ?
C1 B4 B9 102.2(5) . . ?
C10 B4 C1 122.4(6) . . ?
C10 B4 B3 123.8(6) . . ?
C10 B4 B5 117.3(6) . . ?
C10 B4 B8 128.2(6) . . ?
C10 B4 B9 124.4(6) . . ?
B3 B4 B5 107.8(5) . . ?
B8 B4 B3 58.6(4) . . ?
B8 B4 B5 107.2(6) . . ?
B9 B4 B3 107.0(6) . . ?
B9 B4 B5 57.8(4) . . ?
B9 B4 B8 61.0(5) . . ?
C1 B5 Pd1 105.0(4) . . ?
C1 B5 B4 58.0(4) . . ?
C1 B5 B6 57.3(4) . . ?
C1 B5 B10 102.4(5) . . ?
B4 B5 Pd1 114.1(4) . . ?
B6 B5 Pd1 110.6(5) . . ?
B6 B5 B4 107.6(5) . . ?
B9 B5 Pd1 140.0(5) . . ?
B9 B5 C1 102.7(5) . . ?
B9 B5 B4 59.8(4) . . ?
B9 B5 B6 108.5(6) . . ?
B9 B5 B10 60.7(5) . . ?
B10 B5 Pd1 137.1(5) . . ?
B10 B5 B4 108.3(6) . . ?
B10 B5 B6 60.0(4) . . ?
C1 B6 B2 57.8(4) . . ?
C1 B6 B5 59.8(4) . . ?
C1 B6 H6A 125.6 . . ?
C1 B6 B10 103.5(6) . . ?
C1 B6 B11 102.2(5) . . ?
B2 B6 B5 108.7(5) . . ?
B2 B6 H6A 121.3 . . ?
B5 B6 H6A 121.3 . . ?
B10 B6 B2 107.4(6) . . ?
B10 B6 B5 59.0(4) . . ?
B10 B6 H6A 123.3 . . ?
B11 B6 B2 59.7(4) . . ?
B11 B6 B5 106.1(6) . . ?
B11 B6 H6A 124.1 . . ?
B11 B6 B10 58.8(5) . . ?
C43 B7 B2 103.4(6) . . ?
C43 B7 B3 103.7(6) . . ?
C43 B7 H7 125.8 . . ?
C43 B7 B8 59.0(4) . . ?
C43 B7 B11 57.1(4) . . ?
B2 B7 H7 122.3 . . ?
B3 B7 B2 60.5(5) . . ?
B3 B7 H7 122.6 . . ?
B3 B7 B8 59.5(5) . . ?
B3 B7 B11 107.3(6) . . ?
B8 B7 B2 108.1(6) . . ?
B8 B7 H7 121.5 . . ?
B11 B7 B2 59.7(5) . . ?
B11 B7 H7 122.4 . . ?
B11 B7 B8 107.0(6) . . ?
C43 B8 B3 103.9(6) . . ?
C43 B8 B4 103.5(6) . . ?
C43 B8 B7 58.4(4) . . ?
C43 B8 H8 125.6 . . ?
C43 B8 B9 58.1(4) . . ?
B3 B8 B4 60.9(5) . . ?
B3 B8 B7 60.2(5) . . ?
B3 B8 H8 122.5 . . ?
B3 B8 B9 106.8(6) . . ?
B4 B8 H8 122.4 . . ?
B4 B8 B9 58.5(4) . . ?
B7 B8 B4 108.9(6) . . ?
B7 B8 H8 121.1 . . ?
B7 B8 B9 107.3(6) . . ?
B9 B8 H8 122.7 . . ?
C43 B9 B4 105.2(6) . . ?
C43 B9 B5 105.3(6) . . ?
C43 B9 B8 58.3(4) . . ?
C43 B9 H9 125.5 . . ?
C43 B9 B10 58.0(4) . . ?
B4 B9 B8 60.5(5) . . ?
B4 B9 H9 120.8 . . ?
B4 B9 B10 110.2(6) . . ?
B5 B9 B4 62.4(4) . . ?
B5 B9 B8 110.3(6) . . ?
B5 B9 H9 120.6 . . ?
B5 B9 B10 60.7(4) . . ?
B8 B9 H9 121.1 . . ?
B10 B9 B8 108.0(6) . . ?
B10 B9 H9 121.2 . . ?
C43 B10 B5 104.8(6) . . ?
C43 B10 B6 104.7(6) . . ?
C43 B10 B9 59.6(4) . . ?
C43 B10 H10 124.7 . . ?
C43 B10 B11 58.1(5) . . ?
B5 B10 B6 60.9(4) . . ?
B5 B10 H10 122.2 . . ?
B6 B10 H10 122.1 . . ?
B9 B10 B5 58.5(4) . . ?
B9 B10 B6 107.4(6) . . ?
B9 B10 H10 122.0 . . ?
B11 B10 B5 108.9(6) . . ?
B11 B10 B6 60.4(5) . . ?
B11 B10 B9 107.9(6) . . ?
B11 B10 H10 121.2 . . ?
C43 B11 B2 105.8(6) . . ?
C43 B11 B6 105.8(5) . . ?
C43 B11 B7 59.3(5) . . ?
C43 B11 B10 59.1(5) . . ?
C43 B11 H11A 124.3 . . ?
B2 B11 B7 60.6(5) . . ?
B2 B11 H11A 121.5 . . ?
B6 B11 B2 60.7(4) . . ?
B6 B11 B7 109.6(6) . . ?
B6 B11 H11A 121.5 . . ?
B7 B11 H11A 120.5 . . ?
B10 B11 B2 109.8(6) . . ?
B10 B11 B6 60.8(5) . . ?
B10 B11 B7 109.7(6) . . ?
B10 B11 H11A 120.4 . . ?

loop_
_geom_bond_atom_site_label_1
_geom_bond_atom_site_label_2
_geom_bond_distance
_geom_bond_site_symmetry_2
_geom_bond_publ_flag
Pd1 P1 2.2492(18) . ?
Pd1 N1 2.160(5) . ?
Pd1 B5 2.097(8) . ?
P1 C25 1.801(7) . ?
P1 C31 1.830(6) . ?
P1 C37 1.843(7) . ?
O1 C21 1.382(8) . ?
O2 C8 1.201(8) . ?
O3 C8 1.355(9) . ?
O3 C9 1.439(8) . ?
O4 C17 1.198(9) . ?
O5 C17 1.362(9) . ?
O5 C18 1.435(8) . ?
N1 C13 1.267(7) . ?
N1 C19 1.443(7) . ?
C1 C13 1.489(9) . ?
C1 B2 1.690(9) . ?
C1 B3 1.700(10) . ?
C1 B4 1.721(10) . ?
C1 B5 1.746(10) . ?
C1 B6 1.699(10) . ?
C2 C3 1.382(9) . ?
C2 C4 1.410(9) . ?
C2 B2 1.565(10) . ?
C3 H3 0.9300 . ?
C3 C5 1.393(9) . ?
C4 H4 0.9300 . ?
C4 C6 1.354(9) . ?
C5 H5 0.9300 . ?
C5 C7 1.372(9) . ?
C6 H6 0.9300 . ?
C6 C7 1.396(10) . ?
C7 C8 1.472(9) . ?
C9 H9A 0.9600 . ?
C9 H9B 0.9600 . ?
C9 H9C 0.9600 . ?
C10 C11 1.418(9) . ?
C10 C12 1.385(9) . ?
C10 B4 1.567(10) . ?
C11 H11 0.9300 . ?
C11 C14 1.392(9) . ?
C12 H12 0.9300 . ?
C12 C15 1.380(9) . ?
C13 H13 0.9300 . ?
C14 H14 0.9300 . ?
C14 C16 1.404(9) . ?
C15 H15 0.9300 . ?
C15 C16 1.405(9) . ?
C16 C17 1.478(9) . ?
C18 H18A 0.9600 . ?
C18 H18B 0.9600 . ?
C18 H18C 0.9600 . ?
C19 C20 1.369(9) . ?
C19 C21 1.386(9) . ?
C20 H20 0.9300 . ?
C20 C22 1.382(9) . ?
C21 C23 1.369(9) . ?
C22 H22 0.9300 . ?
C22 C24 1.383(10) . ?
C23 H23 0.9300 . ?
C23 C24 1.351(9) . ?
C24 H24 0.9300 . ?
C25 C26 1.371(9) . ?
C25 C30 1.406(9) . ?
C26 H26 0.9300 . ?
C26 C27 1.379(10) . ?
C27 H27 0.9300 . ?
C27 C28 1.363(11) . ?
C28 H28 0.9300 . ?
C28 C29 1.382(12) . ?
C29 H29 0.9300 . ?
C29 C30 1.399(11) . ?
C30 H30 0.9300 . ?
C31 C32 1.363(9) . ?
C31 C36 1.385(9) . ?
C32 H32 0.9300 . ?
C32 C33 1.391(9) . ?
C33 H33 0.9300 . ?
C33 C34 1.392(10) . ?
C34 H34 0.9300 . ?
C34 C35 1.378(11) . ?
C35 H35 0.9300 . ?
C35 C36 1.419(9) . ?
C36 H36 0.9300 . ?
C37 C38 1.409(10) . ?
C37 C42 1.372(9) . ?
C38 H38 0.9300 . ?
C38 C39 1.366(9) . ?
C39 H39 0.9300 . ?
C39 C40 1.385(11) . ?
C40 H40 0.9300 . ?
C40 C41 1.353(11) . ?
C41 H41 0.9300 . ?
C41 C42 1.402(10) . ?
C42 H42 0.9300 . ?
C43 H43 1.1000 . ?
C43 B7 1.706(10) . ?
C43 B8 1.717(11) . ?
C43 B9 1.712(10) . ?
C43 B10 1.683(11) . ?
C43 B11 1.665(11) . ?
B2 B3 1.797(11) . ?
B2 B6 1.793(11) . ?
B2 B7 1.791(12) . ?
B2 B11 1.775(11) . ?
B3 H3A 1.1000 . ?
B3 B4 1.802(11) . ?
B3 B7 1.774(11) . ?
B3 B8 1.761(12) . ?
B4 B5 1.803(10) . ?
B4 B8 1.796(12) . ?
B4 B9 1.760(11) . ?
B5 B6 1.796(10) . ?
B5 B9 1.722(11) . ?
B5 B10 1.762(11) . ?
B6 H6A 1.1000 . ?
B6 B10 1.780(12) . ?
B6 B11 1.773(11) . ?
B7 H7 1.1000 . ?
B7 B8 1.777(12) . ?
B7 B11 1.776(12) . ?
B8 H8 1.1000 . ?
B8 B9 1.806(12) . ?
B9 H9 1.1000 . ?
B9 B10 1.761(11) . ?
B10 H10 1.1000 . ?
B10 B11 1.745(11) . ?
B11 H11A 1.1000 . ?

loop_
_geom_torsion_atom_site_label_1
_geom_torsion_atom_site_label_2
_geom_torsion_atom_site_label_3
_geom_torsion_atom_site_label_4
_geom_torsion
_geom_torsion_site_symmetry_1
_geom_torsion_site_symmetry_2
_geom_torsion_site_symmetry_3
_geom_torsion_site_symmetry_4
_geom_torsion_publ_flag
Pd1 P1 C25 C26 -120.1(6) . . . . ?
Pd1 P1 C25 C30 58.0(6) . . . . ?
Pd1 P1 C31 C32 -9.7(6) . . . . ?
Pd1 P1 C31 C36 176.0(5) . . . . ?
Pd1 P1 C37 C38 72.4(6) . . . . ?
Pd1 P1 C37 C42 -106.9(6) . . . . ?
Pd1 N1 C13 C1 -6.6(8) . . . . ?
Pd1 N1 C19 C20 56.7(8) . . . . ?
Pd1 N1 C19 C21 -125.9(6) . . . . ?
Pd1 B5 B6 C1 95.0(5) . . . . ?
Pd1 B5 B6 B2 127.1(5) . . . . ?
Pd1 B5 B6 B10 -133.4(5) . . . . ?
Pd1 B5 B6 B11 -170.0(4) . . . . ?
Pd1 B5 B9 C43 168.1(6) . . . . ?
Pd1 B5 B9 B4 -92.4(7) . . . . ?
Pd1 B5 B9 B8 -130.5(7) . . . . ?
Pd1 B5 B9 B10 129.7(8) . . . . ?
Pd1 B5 B10 C43 -172.5(5) . . . . ?
Pd1 B5 B10 B6 88.7(7) . . . . ?
Pd1 B5 B10 B9 -133.4(8) . . . . ?
Pd1 B5 B10 B11 126.7(7) . . . . ?
P1 C25 C26 C27 177.0(6) . . . . ?
P1 C25 C30 C29 -178.0(6) . . . . ?
P1 C31 C32 C33 -173.1(6) . . . . ?
P1 C31 C36 C35 174.7(6) . . . . ?
P1 C37 C38 C39 -178.4(6) . . . . ?
P1 C37 C42 C41 177.3(6) . . . . ?
O1 C21 C23 C24 -177.3(7) . . . . ?
N1 C19 C20 C22 178.5(6) . . . . ?
N1 C19 C21 O1 0.8(10) . . . . ?
N1 C19 C21 C23 178.1(6) . . . . ?
C1 B2 B3 B4 31.5(5) . . . . ?
C1 B2 B3 B7 133.1(6) . . . . ?
C1 B2 B3 B8 95.7(6) . . . . ?
C1 B2 B6 B5 -32.9(5) . . . . ?
C1 B2 B6 B10 -95.3(6) . . . . ?
C1 B2 B6 B11 -131.1(6) . . . . ?
C1 B2 B7 C43 58.7(7) . . . . ?
C1 B2 B7 B3 -39.6(5) . . . . ?
C1 B2 B7 B8 -2.7(8) . . . . ?
C1 B2 B7 B11 96.9(6) . . . . ?
C1 B2 B11 C43 -58.5(7) . . . . ?
C1 B2 B11 B6 41.0(5) . . . . ?
C1 B2 B11 B7 -98.3(6) . . . . ?
C1 B2 B11 B10 3.8(8) . . . . ?
C1 B3 B4 C10 -109.8(7) . . . . ?
C1 B3 B4 B5 33.0(5) . . . . ?
C1 B3 B4 B8 132.6(6) . . . . ?
C1 B3 B4 B9 93.8(6) . . . . ?
C1 B3 B7 C43 -58.4(7) . . . . ?
C1 B3 B7 B2 39.4(5) . . . . ?
C1 B3 B7 B8 -99.0(6) . . . . ?
C1 B3 B7 B11 0.9(7) . . . . ?
C1 B3 B8 C43 57.4(7) . . . . ?
C1 B3 B8 B4 -40.6(5) . . . . ?
C1 B3 B8 B7 97.7(6) . . . . ?
C1 B3 B8 B9 -3.0(7) . . . . ?
C1 B4 B5 Pd1 -93.1(5) . . . . ?
C1 B4 B5 B6 30.0(5) . . . . ?
C1 B4 B5 B9 131.6(6) . . . . ?
C1 B4 B5 B10 93.5(5) . . . . ?
C1 B4 B8 C43 -59.0(6) . . . . ?
C1 B4 B8 B3 39.5(5) . . . . ?
C1 B4 B8 B7 1.9(7) . . . . ?
C1 B4 B8 B9 -97.3(6) . . . . ?
C1 B4 B9 C43 58.4(6) . . . . ?
C1 B4 B9 B5 -41.2(5) . . . . ?
C1 B4 B9 B8 97.2(6) . . . . ?
C1 B4 B9 B10 -2.5(7) . . . . ?
C1 B5 B6 B2 32.2(5) . . . . ?
C1 B5 B6 B10 131.6(6) . . . . ?
C1 B5 B6 B11 95.0(6) . . . . ?
C1 B5 B9 C43 -58.9(6) . . . . ?
C1 B5 B9 B4 40.6(5) . . . . ?
C1 B5 B9 B8 2.5(7) . . . . ?
C1 B5 B9 B10 -97.2(5) . . . . ?
C1 B5 B10 C43 58.7(6) . . . . ?
C1 B5 B10 B6 -40.1(5) . . . . ?
C1 B5 B10 B9 97.8(6) . . . . ?
C1 B5 B10 B11 -2.1(7) . . . . ?
C1 B6 B10 C43 -57.4(6) . . . . ?
C1 B6 B10 B5 41.7(5) . . . . ?
C1 B6 B10 B9 4.8(7) . . . . ?
C1 B6 B10 B11 -96.3(6) . . . . ?
C1 B6 B11 C43 58.9(6) . . . . ?
C1 B6 B11 B2 -40.7(5) . . . . ?
C1 B6 B11 B7 -3.6(7) . . . . ?
C1 B6 B11 B10 98.5(6) . . . . ?
C2 C3 C5 C7 -0.2(12) . . . . ?
C2 C4 C6 C7 1.2(12) . . . . ?
C2 B2 B3 C1 113.1(7) . . . . ?
C2 B2 B3 B4 144.6(6) . . . . ?
C2 B2 B3 B7 -113.8(7) . . . . ?
C2 B2 B3 B8 -151.2(6) . . . . ?
C2 B2 B6 C1 -114.8(7) . . . . ?
C2 B2 B6 B5 -147.7(6) . . . . ?
C2 B2 B6 B10 149.9(6) . . . . ?
C2 B2 B6 B11 114.0(7) . . . . ?
C2 B2 B7 C43 -150.2(7) . . . . ?
C2 B2 B7 B3 111.5(8) . . . . ?
C2 B2 B7 B8 148.4(7) . . . . ?
C2 B2 B7 B11 -112.0(8) . . . . ?
C2 B2 B11 C43 153.7(6) . . . . ?
C2 B2 B11 B6 -106.8(8) . . . . ?
C2 B2 B11 B7 113.9(8) . . . . ?
C2 B2 B11 B10 -144.1(7) . . . . ?
C3 C2 C4 C6 -5.0(11) . . . . ?
C3 C2 B2 C1 -47.6(11) . . . . ?
C3 C2 B2 B3 -119.4(8) . . . . ?
C3 C2 B2 B6 22.2(10) . . . . ?
C3 C2 B2 B7 167.3(7) . . . . ?
C3 C2 B2 B11 93.2(9) . . . . ?
C3 C5 C7 C6 -3.7(11) . . . . ?
C3 C5 C7 C8 171.9(7) . . . . ?
C4 C2 C3 C5 4.5(11) . . . . ?
C4 C2 B2 C1 135.8(7) . . . . ?
C4 C2 B2 B3 64.0(9) . . . . ?
C4 C2 B2 B6 -154.4(6) . . . . ?
C4 C2 B2 B7 -9.3(11) . . . . ?
C4 C2 B2 B11 -83.4(9) . . . . ?
C4 C6 C7 C5 3.3(11) . . . . ?
C4 C6 C7 C8 -172.7(7) . . . . ?
C5 C7 C8 O2 171.9(7) . . . . ?
C5 C7 C8 O3 -11.2(10) . . . . ?
C6 C7 C8 O2 -12.4(11) . . . . ?
C6 C7 C8 O3 164.4(6) . . . . ?
C9 O3 C8 O2 -0.8(11) . . . . ?
C9 O3 C8 C7 -177.7(6) . . . . ?
C10 C11 C14 C16 2.8(11) . . . . ?
C10 C12 C15 C16 3.9(11) . . . . ?
C10 B4 B5 Pd1 20.2(8) . . . . ?
C10 B4 B5 C1 113.3(6) . . . . ?
C10 B4 B5 B6 143.3(6) . . . . ?
C10 B4 B5 B9 -115.2(7) . . . . ?
C10 B4 B5 B10 -153.3(6) . . . . ?
C10 B4 B8 C43 151.0(7) . . . . ?
C10 B4 B8 B3 -110.5(8) . . . . ?
C10 B4 B8 B7 -148.1(7) . . . . ?
C10 B4 B8 B9 112.7(8) . . . . ?
C10 B4 B9 C43 -157.3(6) . . . . ?
C10 B4 B9 B5 103.1(7) . . . . ?
C10 B4 B9 B8 -118.5(8) . . . . ?
C10 B4 B9 B10 141.7(7) . . . . ?
C11 C10 C12 C15 -4.7(11) . . . . ?
C11 C10 B4 C1 124.0(7) . . . . ?
C11 C10 B4 B3 -165.8(6) . . . . ?
C11 C10 B4 B5 54.6(9) . . . . ?
C11 C10 B4 B8 -91.4(9) . . . . ?
C11 C10 B4 B9 -13.5(10) . . . . ?
C11 C14 C16 C15 -3.6(11) . . . . ?
C11 C14 C16 C17 176.5(7) . . . . ?
C12 C10 C11 C14 1.4(11) . . . . ?
C12 C10 B4 C1 -54.8(10) . . . . ?
C12 C10 B4 B3 15.4(10) . . . . ?
C12 C10 B4 B5 -124.2(7) . . . . ?
C12 C10 B4 B8 89.8(9) . . . . ?
C12 C10 B4 B9 167.8(7) . . . . ?
C12 C15 C16 C14 0.4(11) . . . . ?
C12 C15 C16 C17 -179.7(7) . . . . ?
C13 N1 C19 C20 -126.4(7) . . . . ?
C13 N1 C19 C21 51.0(9) . . . . ?
C13 C1 B2 C2 -2.5(10) . . . . ?
C13 C1 B2 B3 108.5(7) . . . . ?
C13 C1 B2 B6 -108.2(7) . . . . ?
C13 C1 B2 B7 148.7(6) . . . . ?
C13 C1 B2 B11 -149.9(6) . . . . ?
C13 C1 B3 B2 -112.4(7) . . . . ?
C13 C1 B3 B4 103.1(6) . . . . ?
C13 C1 B3 B7 -153.1(6) . . . . ?
C13 C1 B3 B8 144.5(6) . . . . ?
C13 C1 B4 C10 1.2(9) . . . . ?
C13 C1 B4 B3 -111.0(6) . . . . ?
C13 C1 B4 B5 106.1(6) . . . . ?
C13 C1 B4 B8 -151.0(6) . . . . ?
C13 C1 B4 B9 146.4(6) . . . . ?
C13 C1 B5 Pd1 5.0(6) . . . . ?
C13 C1 B5 B4 -104.4(6) . . . . ?
C13 C1 B5 B6 110.1(6) . . . . ?
C13 C1 B5 B9 -145.9(6) . . . . ?
C13 C1 B5 B10 151.7(6) . . . . ?
C13 C1 B6 B2 112.5(7) . . . . ?
C13 C1 B6 B5 -104.1(6) . . . . ?
C13 C1 B6 B10 -145.3(6) . . . . ?
C13 C1 B6 B11 154.2(6) . . . . ?
C14 C16 C17 O4 -11.1(12) . . . . ?
C14 C16 C17 O5 165.0(6) . . . . ?
C15 C16 C17 O4 169.0(8) . . . . ?
C15 C16 C17 O5 -14.9(10) . . . . ?
C18 O5 C17 O4 -1.7(11) . . . . ?
C18 O5 C17 C16 -177.8(6) . . . . ?
C19 N1 C13 C1 176.2(5) . . . . ?
C19 C20 C22 C24 1.5(11) . . . . ?
C19 C21 C23 C24 5.6(11) . . . . ?
C20 C19 C21 O1 178.2(6) . . . . ?
C20 C19 C21 C23 -4.5(11) . . . . ?
C20 C22 C24 C23 -0.4(12) . . . . ?
C21 C19 C20 C22 1.0(11) . . . . ?
C21 C23 C24 C22 -3.2(12) . . . . ?
C25 P1 C31 C32 -127.4(6) . . . . ?
C25 P1 C31 C36 58.3(6) . . . . ?
C25 P1 C37 C38 -165.8(5) . . . . ?
C25 P1 C37 C42 14.9(7) . . . . ?
C25 C26 C27 C28 1.0(13) . . . . ?
C26 C25 C30 C29 0.2(11) . . . . ?
C26 C27 C28 C29 -0.1(15) . . . . ?
C27 C28 C29 C30 -0.7(15) . . . . ?
C28 C29 C30 C25 0.6(13) . . . . ?
C30 C25 C26 C27 -1.0(12) . . . . ?
C31 P1 C25 C26 0.5(8) . . . . ?
C31 P1 C25 C30 178.5(5) . . . . ?
C31 P1 C37 C38 -53.0(6) . . . . ?
C31 P1 C37 C42 127.8(6) . . . . ?
C31 C32 C33 C34 0.0(12) . . . . ?
C32 C31 C36 C35 0.3(11) . . . . ?
C32 C33 C34 C35 -2.7(12) . . . . ?
C33 C34 C35 C36 4.1(12) . . . . ?
C34 C35 C36 C31 -2.9(11) . . . . ?
C36 C31 C32 C33 1.2(11) . . . . ?
C37 P1 C25 C26 106.3(7) . . . . ?
C37 P1 C25 C30 -75.6(6) . . . . ?
C37 P1 C31 C32 124.7(6) . . . . ?
C37 P1 C31 C36 -49.6(6) . . . . ?
C37 C38 C39 C40 1.1(11) . . . . ?
C38 C37 C42 C41 -1.9(11) . . . . ?
C38 C39 C40 C41 -2.1(12) . . . . ?
C39 C40 C41 C42 1.0(12) . . . . ?
C40 C41 C42 C37 1.0(12) . . . . ?
C42 C37 C38 C39 0.9(10) . . . . ?
C43 B7 B8 B3 -132.5(6) . . . . ?
C43 B7 B8 B4 -94.6(6) . . . . ?
C43 B7 B8 B9 -32.7(5) . . . . ?
C43 B7 B11 B2 134.3(6) . . . . ?
C43 B7 B11 B6 97.2(6) . . . . ?
C43 B7 B11 B10 32.2(5) . . . . ?
C43 B8 B9 B4 -134.8(6) . . . . ?
C43 B8 B9 B5 -95.9(6) . . . . ?
C43 B8 B9 B10 -31.2(5) . . . . ?
C43 B9 B10 B5 -135.1(6) . . . . ?
C43 B9 B10 B6 -97.2(6) . . . . ?
C43 B9 B10 B11 -33.5(5) . . . . ?
C43 B10 B11 B2 -97.1(6) . . . . ?
C43 B10 B11 B6 -134.3(6) . . . . ?
C43 B10 B11 B7 -32.3(5) . . . . ?
B2 C1 C13 N1 146.0(6) . . . . ?
B2 C1 B3 B4 -144.5(6) . . . . ?
B2 C1 B3 B7 -40.7(5) . . . . ?
B2 C1 B3 B8 -103.1(6) . . . . ?
B2 C1 B4 C10 148.3(7) . . . . ?
B2 C1 B4 B3 36.0(6) . . . . ?
B2 C1 B4 B5 -106.9(6) . . . . ?
B2 C1 B4 B8 -4.0(8) . . . . ?
B2 C1 B4 B9 -66.6(7) . . . . ?
B2 C1 B5 Pd1 -141.8(5) . . . . ?
B2 C1 B5 B4 108.9(6) . . . . ?
B2 C1 B5 B6 -36.6(6) . . . . ?
B2 C1 B5 B9 67.3(6) . . . . ?
B2 C1 B5 B10 4.9(7) . . . . ?
B2 C1 B6 B5 143.4(6) . . . . ?
B2 C1 B6 B10 102.2(6) . . . . ?
B2 C1 B6 B11 41.7(5) . . . . ?
B2 C2 C3 C5 -172.2(7) . . . . ?
B2 C2 C4 C6 171.8(7) . . . . ?
B2 B3 B4 C1 -31.1(5) . . . . ?
B2 B3 B4 C10 -140.9(6) . . . . ?
B2 B3 B4 B5 1.9(7) . . . . ?
B2 B3 B4 B8 101.5(6) . . . . ?
B2 B3 B4 B9 62.7(7) . . . . ?
B2 B3 B7 C43 -97.9(6) . . . . ?
B2 B3 B7 B8 -138.4(6) . . . . ?
B2 B3 B7 B11 -38.5(5) . . . . ?
B2 B3 B8 C43 -2.9(7) . . . . ?
B2 B3 B8 B4 -100.9(6) . . . . ?
B2 B3 B8 B7 37.4(5) . . . . ?
B2 B3 B8 B9 -63.3(7) . . . . ?
B2 B6 B10 C43 2.7(7) . . . . ?
B2 B6 B10 B5 101.7(6) . . . . ?
B2 B6 B10 B9 64.9(7) . . . . ?
B2 B6 B10 B11 -36.2(5) . . . . ?
B2 B6 B11 C43 99.6(6) . . . . ?
B2 B6 B11 B7 37.1(6) . . . . ?
B2 B6 B11 B10 139.2(6) . . . . ?
B2 B7 B8 C43 95.1(6) . . . . ?
B2 B7 B8 B3 -37.4(6) . . . . ?
B2 B7 B8 B4 0.5(8) . . . . ?
B2 B7 B8 B9 62.4(7) . . . . ?
B2 B7 B11 C43 -134.3(6) . . . . ?
B2 B7 B11 B6 -37.1(5) . . . . ?
B2 B7 B11 B10 -102.1(6) . . . . ?
B3 C1 C13 N1 -139.2(6) . . . . ?
B3 C1 B2 C2 -111.0(8) . . . . ?
B3 C1 B2 B6 143.3(6) . . . . ?
B3 C1 B2 B7 40.2(5) . . . . ?
B3 C1 B2 B11 101.6(6) . . . . ?
B3 C1 B4 C10 112.3(7) . . . . ?
B3 C1 B4 B5 -142.9(6) . . . . ?
B3 C1 B4 B8 -40.0(5) . . . . ?
B3 C1 B4 B9 -102.6(6) . . . . ?
B3 C1 B5 Pd1 146.1(5) . . . . ?
B3 C1 B5 B4 36.7(5) . . . . ?
B3 C1 B5 B6 -108.7(6) . . . . ?
B3 C1 B5 B9 -4.8(7) . . . . ?
B3 C1 B5 B10 -67.2(6) . . . . ?
B3 C1 B6 B2 -37.1(6) . . . . ?
B3 C1 B6 B5 106.3(6) . . . . ?
B3 C1 B6 B10 65.1(7) . . . . ?
B3 C1 B6 B11 4.6(8) . . . . ?
B3 B2 B6 C1 32.2(5) . . . . ?
B3 B2 B6 B5 -0.7(7) . . . . ?
B3 B2 B6 B10 -63.1(7) . . . . ?
B3 B2 B6 B11 -98.9(6) . . . . ?
B3 B2 B7 C43 98.4(6) . . . . ?
B3 B2 B7 B8 37.0(6) . . . . ?
B3 B2 B7 B11 136.5(6) . . . . ?
B3 B2 B11 C43 1.7(7) . . . . ?
B3 B2 B11 B6 101.2(6) . . . . ?
B3 B2 B11 B7 -38.1(5) . . . . ?
B3 B2 B11 B10 64.0(7) . . . . ?
B3 B4 B5 Pd1 -125.4(5) . . . . ?
B3 B4 B5 C1 -32.3(5) . . . . ?
B3 B4 B5 B6 -2.3(7) . . . . ?
B3 B4 B5 B9 99.2(6) . . . . ?
B3 B4 B5 B10 61.2(7) . . . . ?
B3 B4 B8 C43 -98.5(6) . . . . ?
B3 B4 B8 B7 -37.6(5) . . . . ?
B3 B4 B8 B9 -136.8(6) . . . . ?
B3 B4 B9 C43 -1.1(7) . . . . ?
B3 B4 B9 B5 -100.7(6) . . . . ?
B3 B4 B9 B8 37.7(5) . . . . ?
B3 B4 B9 B10 -62.1(7) . . . . ?
B3 B7 B8 C43 132.5(6) . . . . ?
B3 B7 B8 B4 37.9(5) . . . . ?
B3 B7 B8 B9 99.8(6) . . . . ?
B3 B7 B11 C43 -95.5(6) . . . . ?
B3 B7 B11 B2 38.9(5) . . . . ?
B3 B7 B11 B6 1.7(8) . . . . ?
B3 B7 B11 B10 -63.3(7) . . . . ?
B3 B8 B9 C43 96.1(6) . . . . ?
B3 B8 B9 B4 -38.6(5) . . . . ?
B3 B8 B9 B5 0.3(7) . . . . ?
B3 B8 B9 B10 64.9(7) . . . . ?
B4 C1 C13 N1 -68.1(8) . . . . ?
B4 C1 B2 C2 -146.9(7) . . . . ?
B4 C1 B2 B3 -35.9(6) . . . . ?
B4 C1 B2 B6 107.4(7) . . . . ?
B4 C1 B2 B7 4.3(8) . . . . ?
B4 C1 B2 B11 65.7(7) . . . . ?
B4 C1 B3 B2 144.5(6) . . . . ?
B4 C1 B3 B7 103.8(6) . . . . ?
B4 C1 B3 B8 41.4(5) . . . . ?
B4 C1 B5 Pd1 109.4(4) . . . . ?
B4 C1 B5 B6 -145.5(6) . . . . ?
B4 C1 B5 B9 -41.5(5) . . . . ?
B4 C1 B5 B10 -103.9(6) . . . . ?
B4 C1 B6 B2 -109.3(6) . . . . ?
B4 C1 B6 B5 34.1(6) . . . . ?
B4 C1 B6 B10 -7.1(7) . . . . ?
B4 C1 B6 B11 -67.6(7) . . . . ?
B4 C10 C11 C14 -177.5(7) . . . . ?
B4 C10 C12 C15 174.1(6) . . . . ?
B4 B3 B7 C43 2.9(7) . . . . ?
B4 B3 B7 B2 100.7(6) . . . . ?
B4 B3 B7 B8 -37.7(5) . . . . ?
B4 B3 B7 B11 62.2(7) . . . . ?
B4 B3 B8 C43 97.9(6) . . . . ?
B4 B3 B8 B7 138.2(6) . . . . ?
B4 B3 B8 B9 37.5(5) . . . . ?
B4 B5 B6 C1 -30.3(5) . . . . ?
B4 B5 B6 B2 1.9(7) . . . . ?
B4 B5 B6 B10 101.4(6) . . . . ?
B4 B5 B6 B11 64.7(7) . . . . ?
B4 B5 B9 C43 -99.4(6) . . . . ?
B4 B5 B9 B8 -38.1(5) . . . . ?
B4 B5 B9 B10 -137.8(6) . . . . ?
B4 B5 B10 C43 -1.4(7) . . . . ?
B4 B5 B10 B6 -100.2(6) . . . . ?
B4 B5 B10 B9 37.7(5) . . . . ?
B4 B5 B10 B11 -62.2(7) . . . . ?
B4 B8 B9 C43 134.8(6) . . . . ?
B4 B8 B9 B5 38.9(5) . . . . ?
B4 B8 B9 B10 103.6(6) . . . . ?
B4 B9 B10 C43 95.7(6) . . . . ?
B4 B9 B10 B5 -39.4(5) . . . . ?
B4 B9 B10 B6 -1.5(8) . . . . ?
B4 B9 B10 B11 62.3(7) . . . . ?
B5 C1 C13 N1 0.9(8) . . . . ?
B5 C1 B2 C2 141.9(7) . . . . ?
B5 C1 B2 B3 -107.1(6) . . . . ?
B5 C1 B2 B6 36.2(6) . . . . ?
B5 C1 B2 B7 -66.9(7) . . . . ?
B5 C1 B2 B11 -5.5(7) . . . . ?
B5 C1 B3 B2 108.1(6) . . . . ?
B5 C1 B3 B4 -36.4(5) . . . . ?
B5 C1 B3 B7 67.4(7) . . . . ?
B5 C1 B3 B8 5.0(7) . . . . ?
B5 C1 B4 C10 -104.8(7) . . . . ?
B5 C1 B4 B3 142.9(6) . . . . ?
B5 C1 B4 B8 102.9(6) . . . . ?
B5 C1 B4 B9 40.3(5) . . . . ?
B5 C1 B6 B2 -143.4(6) . . . . ?
B5 C1 B6 B10 -41.2(5) . . . . ?
B5 C1 B6 B11 -101.7(6) . . . . ?
B5 B4 B8 C43 2.3(7) . . . . ?
B5 B4 B8 B3 100.8(6) . . . . ?
B5 B4 B8 B7 63.2(7) . . . . ?
B5 B4 B8 B9 -36.0(5) . . . . ?
B5 B4 B9 C43 99.6(6) . . . . ?
B5 B4 B9 B8 138.4(6) . . . . ?
B5 B4 B9 B10 38.6(5) . . . . ?
B5 B6 B10 C43 -99.0(6) . . . . ?
B5 B6 B10 B9 -36.8(5) . . . . ?
B5 B6 B10 B11 -137.9(6) . . . . ?
B5 B6 B11 C43 -2.9(7) . . . . ?
B5 B6 B11 B2 -102.5(6) . . . . ?
B5 B6 B11 B7 -65.4(7) . . . . ?
B5 B6 B11 B10 36.7(5) . . . . ?
B5 B9 B10 C43 135.1(6) . . . . ?
B5 B9 B10 B6 37.9(5) . . . . ?
B5 B9 B10 B11 101.6(6) . . . . ?
B5 B10 B11 C43 96.1(6) . . . . ?
B5 B10 B11 B2 -1.0(8) . . . . ?
B5 B10 B11 B6 -38.2(5) . . . . ?
B5 B10 B11 B7 63.8(7) . . . . ?
B6 C1 C13 N1 71.5(8) . . . . ?
B6 C1 B2 C2 105.7(8) . . . . ?
B6 C1 B2 B3 -143.3(6) . . . . ?
B6 C1 B2 B7 -103.1(6) . . . . ?
B6 C1 B2 B11 -41.7(5) . . . . ?
B6 C1 B3 B2 37.0(6) . . . . ?
B6 C1 B3 B4 -107.4(6) . . . . ?
B6 C1 B3 B7 -3.6(8) . . . . ?
B6 C1 B3 B8 -66.0(7) . . . . ?
B6 C1 B4 C10 -139.0(6) . . . . ?
B6 C1 B4 B3 108.7(6) . . . . ?
B6 C1 B4 B5 -34.2(5) . . . . ?
B6 C1 B4 B8 68.7(7) . . . . ?
B6 C1 B4 B9 6.1(7) . . . . ?
B6 C1 B5 Pd1 -105.2(5) . . . . ?
B6 C1 B5 B4 145.5(6) . . . . ?
B6 C1 B5 B9 103.9(6) . . . . ?
B6 C1 B5 B10 41.5(5) . . . . ?
B6 B2 B3 C1 -32.3(5) . . . . ?
B6 B2 B3 B4 -0.7(7) . . . . ?
B6 B2 B3 B7 100.9(6) . . . . ?
B6 B2 B3 B8 63.4(7) . . . . ?
B6 B2 B7 C43 -1.9(7) . . . . ?
B6 B2 B7 B3 -100.2(6) . . . . ?
B6 B2 B7 B8 -63.3(7) . . . . ?
B6 B2 B7 B11 36.3(5) . . . . ?
B6 B2 B11 C43 -99.5(6) . . . . ?
B6 B2 B11 B7 -139.3(6) . . . . ?
B6 B2 B11 B10 -37.3(6) . . . . ?
B6 B5 B9 C43 0.6(7) . . . . ?
B6 B5 B9 B4 100.0(6) . . . . ?
B6 B5 B9 B8 62.0(7) . . . . ?
B6 B5 B9 B10 -37.8(5) . . . . ?
B6 B5 B10 C43 98.8(6) . . . . ?
B6 B5 B10 B9 137.9(6) . . . . ?
B6 B5 B10 B11 38.0(5) . . . . ?
B6 B10 B11 C43 134.3(6) . . . . ?
B6 B10 B11 B2 37.2(6) . . . . ?
B6 B10 B11 B7 102.0(6) . . . . ?
B7 C43 B8 B3 41.2(5) . . . . ?
B7 C43 B8 B4 104.0(6) . . . . ?
B7 C43 B8 B9 142.6(6) . . . . ?
B7 C43 B9 B4 3.2(7) . . . . ?
B7 C43 B9 B5 68.1(7) . . . . ?
B7 C43 B9 B8 -36.6(6) . . . . ?
B7 C43 B9 B10 107.9(6) . . . . ?
B7 C43 B10 B5 -67.6(7) . . . . ?
B7 C43 B10 B6 -4.3(8) . . . . ?
B7 C43 B10 B9 -106.1(6) . . . . ?
B7 C43 B10 B11 35.7(6) . . . . ?
B7 C43 B11 B2 -40.4(5) . . . . ?
B7 C43 B11 B6 -103.7(6) . . . . ?
B7 C43 B11 B10 -144.2(6) . . . . ?
B7 B2 B3 C1 -133.1(6) . . . . ?
B7 B2 B3 B4 -101.6(6) . . . . ?
B7 B2 B3 B8 -37.4(6) . . . . ?
B7 B2 B6 C1 94.8(6) . . . . ?
B7 B2 B6 B5 61.9(7) . . . . ?
B7 B2 B6 B10 -0.5(7) . . . . ?
B7 B2 B6 B11 -36.3(5) . . . . ?
B7 B2 B11 C43 39.8(5) . . . . ?
B7 B2 B11 B6 139.3(6) . . . . ?
B7 B2 B11 B10 102.0(7) . . . . ?
B7 B3 B4 C1 -94.9(6) . . . . ?
B7 B3 B4 C10 155.2(6) . . . . ?
B7 B3 B4 B5 -61.9(7) . . . . ?
B7 B3 B4 B8 37.7(5) . . . . ?
B7 B3 B4 B9 -1.1(7) . . . . ?
B7 B3 B8 C43 -40.3(5) . . . . ?
B7 B3 B8 B4 -138.2(6) . . . . ?
B7 B3 B8 B9 -100.7(6) . . . . ?
B7 B8 B9 C43 32.9(5) . . . . ?
B7 B8 B9 B4 -101.9(6) . . . . ?
B7 B8 B9 B5 -63.0(7) . . . . ?
B7 B8 B9 B10 1.7(8) . . . . ?
B8 C43 B7 B2 -103.3(6) . . . . ?
B8 C43 B7 B3 -40.8(5) . . . . ?
B8 C43 B7 B11 -142.7(6) . . . . ?
B8 C43 B9 B4 39.8(5) . . . . ?
B8 C43 B9 B5 104.7(6) . . . . ?
B8 C43 B9 B10 144.4(6) . . . . ?
B8 C43 B10 B5 3.1(8) . . . . ?
B8 C43 B10 B6 66.4(7) . . . . ?
B8 C43 B10 B9 -35.4(6) . . . . ?
B8 C43 B10 B11 106.4(7) . . . . ?
B8 C43 B11 B2 -3.9(8) . . . . ?
B8 C43 B11 B6 -67.3(7) . . . . ?
B8 C43 B11 B7 36.5(6) . . . . ?
B8 C43 B11 B10 -107.7(6) . . . . ?
B8 B3 B4 C1 -132.6(6) . . . . ?
B8 B3 B4 C10 117.6(7) . . . . ?
B8 B3 B4 B5 -99.6(6) . . . . ?
B8 B3 B4 B9 -38.8(5) . . . . ?
B8 B3 B7 C43 40.6(5) . . . . ?
B8 B3 B7 B2 138.4(6) . . . . ?
B8 B3 B7 B11 100.0(6) . . . . ?
B8 B4 B5 Pd1 172.8(4) . . . . ?
B8 B4 B5 C1 -94.1(6) . . . . ?
B8 B4 B5 B6 -64.1(7) . . . . ?
B8 B4 B5 B9 37.5(5) . . . . ?
B8 B4 B5 B10 -0.6(7) . . . . ?
B8 B4 B9 C43 -38.8(5) . . . . ?
B8 B4 B9 B5 -138.4(6) . . . . ?
B8 B4 B9 B10 -99.7(6) . . . . ?
B8 B7 B11 C43 -32.9(5) . . . . ?
B8 B7 B11 B2 101.4(6) . . . . ?
B8 B7 B11 B6 64.3(7) . . . . ?
B8 B7 B11 B10 -0.7(8) . . . . ?
B8 B9 B10 C43 31.4(5) . . . . ?
B8 B9 B10 B5 -103.7(6) . . . . ?
B8 B9 B10 B6 -65.8(7) . . . . ?
B8 B9 B10 B11 -2.1(8) . . . . ?
B9 C43 B7 B2 -66.3(7) . . . . ?
B9 C43 B7 B3 -3.8(7) . . . . ?
B9 C43 B7 B8 37.0(6) . . . . ?
B9 C43 B7 B11 -105.7(6) . . . . ?
B9 C43 B8 B3 -101.4(6) . . . . ?
B9 C43 B8 B4 -38.5(5) . . . . ?
B9 C43 B8 B7 -142.6(6) . . . . ?
B9 C43 B10 B5 38.5(5) . . . . ?
B9 C43 B10 B6 101.8(6) . . . . ?
B9 C43 B10 B11 141.8(6) . . . . ?
B9 C43 B11 B2 67.0(7) . . . . ?
B9 C43 B11 B6 3.6(8) . . . . ?
B9 C43 B11 B7 107.3(6) . . . . ?
B9 C43 B11 B10 -36.9(6) . . . . ?
B9 B4 B5 Pd1 135.3(5) . . . . ?
B9 B4 B5 C1 -131.6(6) . . . . ?
B9 B4 B5 B6 -101.5(6) . . . . ?
B9 B4 B5 B10 -38.1(5) . . . . ?
B9 B4 B8 C43 38.3(5) . . . . ?
B9 B4 B8 B3 136.8(6) . . . . ?
B9 B4 B8 B7 99.2(6) . . . . ?
B9 B5 B6 C1 -93.6(6) . . . . ?
B9 B5 B6 B2 -61.4(7) . . . . ?
B9 B5 B6 B10 38.1(5) . . . . ?
B9 B5 B6 B11 1.4(7) . . . . ?
B9 B5 B10 C43 -39.0(5) . . . . ?
B9 B5 B10 B6 -137.9(6) . . . . ?
B9 B5 B10 B11 -99.9(7) . . . . ?
B9 B10 B11 C43 34.0(5) . . . . ?
B9 B10 B11 B2 -63.0(7) . . . . ?
B9 B10 B11 B6 -100.3(6) . . . . ?
B9 B10 B11 B7 1.8(8) . . . . ?
B10 C43 B7 B2 4.0(8) . . . . ?
B10 C43 B7 B3 66.5(7) . . . . ?
B10 C43 B7 B8 107.3(7) . . . . ?
B10 C43 B7 B11 -35.4(6) . . . . ?
B10 C43 B8 B3 -66.3(7) . . . . ?
B10 C43 B8 B4 -3.5(8) . . . . ?
B10 C43 B8 B7 -107.5(7) . . . . ?
B10 C43 B8 B9 35.1(6) . . . . ?
B10 C43 B9 B4 -104.6(6) . . . . ?
B10 C43 B9 B5 -39.7(5) . . . . ?
B10 C43 B9 B8 -144.4(6) . . . . ?
B10 C43 B11 B2 103.9(6) . . . . ?
B10 C43 B11 B6 40.5(5) . . . . ?
B10 C43 B11 B7 144.2(6) . . . . ?
B10 B5 B6 C1 -131.6(6) . . . . ?
B10 B5 B6 B2 -99.5(6) . . . . ?
B10 B5 B6 B11 -36.6(5) . . . . ?
B10 B5 B9 C43 38.4(5) . . . . ?
B10 B5 B9 B4 137.8(6) . . . . ?
B10 B5 B9 B8 99.8(6) . . . . ?
B10 B6 B11 C43 -39.7(5) . . . . ?
B10 B6 B11 B2 -139.2(6) . . . . ?
B10 B6 B11 B7 -102.2(7) . . . . ?
B11 C43 B7 B2 39.4(5) . . . . ?
B11 C43 B7 B3 101.9(6) . . . . ?
B11 C43 B7 B8 142.7(6) . . . . ?
B11 C43 B8 B3 4.3(8) . . . . ?
B11 C43 B8 B4 67.2(7) . . . . ?
B11 C43 B8 B7 -36.9(6) . . . . ?
B11 C43 B8 B9 105.7(6) . . . . ?
B11 C43 B9 B4 -67.6(7) . . . . ?
B11 C43 B9 B5 -2.7(8) . . . . ?
B11 C43 B9 B8 -107.4(7) . . . . ?
B11 C43 B9 B10 37.0(6) . . . . ?
B11 C43 B10 B5 -103.3(6) . . . . ?
B11 C43 B10 B6 -40.0(5) . . . . ?
B11 C43 B10 B9 -141.8(6) . . . . ?
B11 B2 B3 C1 -94.8(6) . . . . ?
B11 B2 B3 B4 -63.3(7) . . . . ?
B11 B2 B3 B7 38.3(5) . . . . ?
B11 B2 B3 B8 0.8(7) . . . . ?
B11 B2 B6 C1 131.1(6) . . . . ?
B11 B2 B6 B5 98.2(6) . . . . ?
B11 B2 B6 B10 35.8(5) . . . . ?
B11 B2 B7 C43 -38.1(5) . . . . ?
B11 B2 B7 B3 -136.5(6) . . . . ?
B11 B2 B7 B8 -99.5(6) . . . . ?
B11 B6 B10 C43 38.9(5) . . . . ?
B11 B6 B10 B5 137.9(6) . . . . ?
B11 B6 B10 B9 101.1(6) . . . . ?
B11 B7 B8 C43 32.2(5) . . . . ?
B11 B7 B8 B3 -100.4(6) . . . . ?
B11 B7 B8 B4 -62.4(7) . . . . ?
B11 B7 B8 B9 -0.6(8) . . . . ?
